data_1528822
loop_
_publ_author_name
'Renard, C.'
'Obbade, S.'
'Abraham, F.'

_publ_section_title
;
 Channels occupany and distortion in new lithium uranyl phosphates with
 three-dimensional open-frameworks
;
_journal_name_full 'Journal of Solid State Chemistry'
_journal_page_first 1377
_journal_page_last 1386
_journal_volume 182
_journal_year 2009
_chemical_formula_sum 'Li2 O15 P2 U3'
_chemical_name_systematic 'Li2 (U O2)3 (P O4)2 O'
_space_group_IT_number 141
_symmetry_space_group_name_Hall '-I 4bd 2'
_symmetry_space_group_name_H-M 'I 41/a m d :2'
_cell_angle_alpha 90
_cell_angle_beta 90
_cell_angle_gamma 90
_cell_formula_units_Z 4
_cell_length_a 7.1109
_cell_length_b 7.1109
_cell_length_c 25.0407
_cell_volume 1266.180
_citation_journal_id_ASTM JSSCBI
_cod_data_source_file Renard_JSSCBI_2009_1761.cif
_cod_data_source_block Li2O15P2U3
_cod_original_cell_volume 1266.181
_cod_database_code 1528822

loop_
_symmetry_equiv_pos_as_xyz
x,y,z
-y+1/4,x+3/4,z+1/4
-x+1/2,-y,z+1/2
y+1/4,-x+1/4,z+3/4
x,-y,-z
y+1/4,x+3/4,-z+1/4
-x+1/2,y,-z+1/2
-y+1/4,-x+1/4,-z+3/4
-x,-y,-z
y-1/4,-x-3/4,-z-1/4
x-1/2,y,-z-1/2
-y-1/4,x-1/4,-z-3/4
-x,y,z
-y-1/4,-x-3/4,z-1/4
x-1/2,-y,z-1/2
y-1/4,x-1/4,z-3/4
x+1/2,y+1/2,z+1/2
-y+3/4,x+5/4,z+3/4
-x+1,-y+1/2,z+1
y+3/4,-x+3/4,z+5/4
x+1/2,-y+1/2,-z+1/2
y+3/4,x+5/4,-z+3/4
-x+1,y+1/2,-z+1
-y+3/4,-x+3/4,-z+5/4
-x+1/2,-y+1/2,-z+1/2
y+1/4,-x-1/4,-z+1/4
x,y+1/2,-z
-y+1/4,x+1/4,-z-1/4
-x+1/2,y+1/2,z+1/2
-y+1/4,-x-1/4,z+1/4
x,-y+1/2,z
y+1/4,x+1/4,z-1/4

loop_
_atom_site_label
_atom_site_type_symbol
_atom_site_fract_x
_atom_site_fract_y
_atom_site_fract_z
_atom_site_occupancy
_atom_site_U_iso_or_equiv
U1 U+6 0 0.25 0.375 1 0.0
Li1 Li+1 0.5 0.25 0.307 1 0.0
O2 O-2 0.8326 0.75 0.2985 1 0.0
P1 P+5 0 0.75 0.3374 1 0.0
U2 U+6 0.5 0.75 0.29129 1 0.0
O1 O-2 0 0.922 0.3731 1 0.0
O5 O-2 0.5 0.75 0.375 1 0.0
O4 O-2 0.5 0.4981 0.2871 1 0.0
O3 O-2 0 0.25 0.3054 1 0.0
